data_9014787
loop_
_publ_author_name
'Averbuch-Pouchot, M. T.'

_publ_section_title
;
 Structure du monophosphate acide de potassium-zinc. KZn2H(PO4)2
;
_journal_issue 6
_journal_name_full 'Acta Crystallographica, Section B'
_journal_page_first 1452
_journal_page_last 1454
_journal_paper_doi 10.1107/S0567740879006695
_journal_volume 35
_journal_year 1979
_chemical_formula_sum 'K O8 P2 Zn2'
_space_group_IT_number 2
_symmetry_space_group_name_Hall '-P 1'
_symmetry_space_group_name_H-M 'P -1'
_cell_angle_alpha 72.67
_cell_angle_beta 78.33
_cell_angle_gamma 76.09
_cell_length_a 9.432
_cell_length_b 8.907
_cell_length_c 5.220
_cell_formula_units_Z 2
_cell_volume 402.292
_database_code_amcsd 0015984
_exptl_crystal_density_diffrn 2.970
_cod_duplicate_entry 1008037
_cod_original_formula_sum 'Zn2 P2 K O8'
_cod_database_code 9014787
_amcsd_formula_title ' KZn2H(PO4)2'

loop_
_space_group_symop_operation_xyz
x,y,z
-x,-y,-z

loop_
_atom_site_label
_atom_site_fract_x
_atom_site_fract_y
_atom_site_fract_z
Zn1 0.10770 0.11346 0.20612
Zn2 0.23689 0.38530 0.39337
P1 0.60270 0.75040 0.09610
P2 0.05370 0.75500 0.33230
K1 0.67790 0.30460 0.28770
O1 0.09860 0.23720 0.47970
O2 0.59700 0.69760 0.40210
O3 0.15440 0.59600 0.43510
O4 0.43790 0.81160 0.03640
O5 0.03340 0.77800 0.04080
O6 0.33500 0.39030 0.02710
O7 0.31500 0.11050 0.03530
O8 0.11950 0.88690 0.37180

loop_
_cod_related_entry_id
_cod_related_entry_database
_cod_related_entry_code
1 AMCSD 0015984
